data_4313095
loop_
_publ_author_name
'Wenjian Zhang'
'Xintao Wu'
'Biao Wu'
'Shuyan Yu'
'Gabriella Santoni'
'Dieter Rehder'

_publ_contact_author_address
; 
Institute of Inorganic and Applied Chemistry 
Martin-Luther-King-Platz 6 
20146 Hamburg 
Germany 
;
_publ_contact_author_email rehder@xray.chemie.uni-hamburg.de
_publ_contact_author_fax +49-40-42838-2893
_publ_contact_author_name 'Professor Dieter Rehder'
_publ_contact_author_phone +49-40-42838-6087
_publ_section_title
;
 Double-Stranded W/Ag/S Chain Structure Generated from
 [syn-{WO(NCS)2}2(\m-S)2] Building Blocks
;
_journal_name_full 'Inorganic Chemistry'
_journal_page_first 1130
_journal_page_last 1134
_journal_paper_doi 10.1021/ic020510p
_journal_volume 42
_journal_year 2003
_chemical_formula_sum 'C29 H60.5 N8.5 O3.5 S6.5 W2'
_chemical_formula_weight 1160.45
_chemical_name_systematic
; 
? 
;
_space_group_IT_number 15
_symmetry_cell_setting monoclinic
_symmetry_space_group_name_Hall '-C 2yc'
_symmetry_space_group_name_H-M 'C 1 2/c 1'
_atom_sites_solution_hydrogens none
_atom_sites_solution_primary direct
_atom_sites_solution_secondary difmap
_audit_creation_method SHELXL-97
_cell_angle_alpha 90.00
_cell_angle_beta 95.4300(10)
_cell_angle_gamma 90.00
_cell_formula_units_Z 8
_cell_length_a 25.0926(18)
_cell_length_b 12.1882(8)
_cell_length_c 28.914(2)
_cell_measurement_reflns_used 9630
_cell_measurement_temperature 153(2)
_cell_measurement_theta_max 27.581
_cell_measurement_theta_min 2.303
_cell_volume 8803.2(11)
_computing_cell_refinement 'Bruker SMART'
_computing_data_collection 'Bruker SMART'
_computing_data_reduction 'Bruker SHELXTL'
_computing_molecular_graphics
; 
ASP, 
copyright 
Chen, Jiutong, 
Fujian, Institute, China 
;
_computing_publication_material 'Bruker SHELXTL'
_computing_structure_refinement 'SHELXL-97 (Sheldrick, 1997)'
_computing_structure_solution 'SHELXS-97 (Sheldrick, 1990)'
_diffrn_ambient_temperature 153(2)
_diffrn_measured_fraction_theta_full 0.996
_diffrn_measured_fraction_theta_max 0.996
_diffrn_measurement_device_type 'CCD area detector'
_diffrn_measurement_method 'phi and omega scans'
_diffrn_radiation_monochromator graphite
_diffrn_radiation_source 'fine-focus sealed tube'
_diffrn_radiation_type MoK\a
_diffrn_radiation_wavelength 0.71073
_diffrn_reflns_av_R_equivalents 0.0292
_diffrn_reflns_av_sigmaI/netI 0.0357
_diffrn_reflns_limit_h_max 29
_diffrn_reflns_limit_h_min -17
_diffrn_reflns_limit_k_max 13
_diffrn_reflns_limit_k_min -14
_diffrn_reflns_limit_l_max 33
_diffrn_reflns_limit_l_min -34
_diffrn_reflns_number 21535
_diffrn_reflns_theta_full 25.00
_diffrn_reflns_theta_max 25.00
_diffrn_reflns_theta_min 1.41
_exptl_absorpt_coefficient_mu 5.571
_exptl_absorpt_correction_T_max 1.000
_exptl_absorpt_correction_T_min 0.524
_exptl_absorpt_correction_type multi-scan
_exptl_absorpt_process_details 'Bruker Sadabs'
_exptl_crystal_colour tint-red
_exptl_crystal_density_diffrn 1.751
_exptl_crystal_density_method 'not measured'
_exptl_crystal_description plate
_exptl_crystal_F_000 4592
_exptl_crystal_size_max 0.15
_exptl_crystal_size_mid 0.12
_exptl_crystal_size_min 0.05
_refine_diff_density_max 1.607
_refine_diff_density_min -1.129
_refine_diff_density_rms 0.179
_refine_ls_extinction_method none
_refine_ls_goodness_of_fit_ref 1.082
_refine_ls_hydrogen_treatment none
_refine_ls_matrix_type full
_refine_ls_number_parameters 313
_refine_ls_number_reflns 7736
_refine_ls_number_restraints 19
_refine_ls_restrained_S_all 1.089
_refine_ls_R_factor_all 0.0551
_refine_ls_R_factor_gt 0.0461
_refine_ls_shift/su_max 0.001
_refine_ls_shift/su_mean 0.000
_refine_ls_structure_factor_coef Fsqd
_refine_ls_weighting_details 'calc w=1/[\s^2^(Fo^2^)+(0.0771P)^2^+48.5912P] where P=(Fo^2^+2Fc^2^)/3'
_refine_ls_weighting_scheme calc
_refine_ls_wR_factor_gt 0.1294
_refine_ls_wR_factor_ref 0.1341
_reflns_number_gt 6493
_reflns_number_total 7736
_reflns_threshold_expression >2sigma(I)
_cod_data_source_file ic020510p_2.cif
_cod_data_source_block 2
_cod_depositor_comments
;
The following automatic conversions were performed:

'_symmetry_cell_setting' value 'Monoclinic' changed to 'monoclinic'
according to the built-in table from CIF Core dictionary named
'cif_core.dic' version 2.4.1 from
2010-06-29.

'_exptl_absorpt_correction_type' value 'Multi-scan'
changed to 'multi-scan' according to the built-in table from CIF Core
dictionary named 'cif_core.dic' version 2.4.1 from 2010-06-29.

Automatic conversion script
Id: cif_fix_values 1646 2011-03-28 12:23:43Z adriana 
;
_cod_original_cell_volume 8803.3(11)
_cod_original_formula_sum 'C29 H60.50 N8.50 O3.50 S6.50 W2'
_cod_database_code 4313095

loop_
_symmetry_equiv_pos_as_xyz
'x, y, z'
'-x, y, -z+1/2'
'x+1/2, y+1/2, z'
'-x+1/2, y+1/2, -z+1/2'
'-x, -y, -z'
'x, -y, z-1/2'
'-x+1/2, -y+1/2, -z'
'x+1/2, -y+1/2, z-1/2'

loop_
_atom_site_label
_atom_site_type_symbol
_atom_site_fract_x
_atom_site_fract_y
_atom_site_fract_z
_atom_site_U_iso_or_equiv
_atom_site_adp_type
_atom_site_occupancy
_atom_site_symmetry_multiplicity
_atom_site_calc_flag
_atom_site_refinement_flags
_atom_site_disorder_assembly
_atom_site_disorder_group
W1 W 0.223182(13) 0.52571(3) 0.375699(10) 0.03563(12) Uani 1 1 d . A .
W2 W 0.324617(13) 0.42945(3) 0.371104(11) 0.03531(13) Uani 1 1 d . . .
S1 S 0.30628(9) 0.61196(18) 0.38835(7) 0.0405(5) Uani 1 1 d . A .
S2 S 0.24571(9) 0.34144(18) 0.38701(8) 0.0436(5) Uani 1 1 d . A .
S11 S 0.03737(12) 0.4156(3) 0.36611(14) 0.0886(10) Uani 1 1 d . . .
S12 S 0.13987(17) 0.8835(3) 0.36539(15) 0.1018(12) Uani 1 1 d . . .
S21 S 0.50912(12) 0.5519(3) 0.36714(13) 0.0787(9) Uani 1 1 d . A .
S22 S 0.4024(2) 0.0604(3) 0.36926(16) 0.1113(14) Uani 1 1 d . A .
O1 O 0.2093(2) 0.5333(4) 0.31699(19) 0.0417(14) Uani 1 1 d . . .
O2 O 0.3200(3) 0.4295(5) 0.3119(2) 0.0460(14) Uani 1 1 d . A .
N11 N 0.1436(3) 0.4746(6) 0.3850(3) 0.0497(19) Uani 1 1 d . . .
N12 N 0.1894(3) 0.6843(7) 0.3848(3) 0.0489(18) Uani 1 1 d . . .
N21 N 0.4063(3) 0.4801(6) 0.3770(3) 0.0470(18) Uani 1 1 d . A .
N22 N 0.3598(3) 0.2686(6) 0.3734(2) 0.0479(18) Uani 1 1 d . A .
C11 C 0.0998(4) 0.4505(7) 0.3769(3) 0.043(2) Uani 1 1 d . A .
C12 C 0.1689(4) 0.7667(9) 0.3764(3) 0.056(2) Uani 1 1 d . A .
C21 C 0.4485(4) 0.5088(7) 0.3732(3) 0.048(2) Uani 1 1 d . . .
C22 C 0.3774(4) 0.1824(8) 0.3714(3) 0.052(2) Uani 1 1 d . . .
O01 O 0.2219(3) 0.5455(6) 0.4542(2) 0.0621(19) Uani 1 1 d . . .
N01 N 0.2246(4) 0.5095(7) 0.5297(3) 0.074(3) Uiso 1 1 d D . .
C01 C 0.2218(7) 0.4838(13) 0.4829(6) 0.105(5) Uiso 1 1 d . A .
C02 C 0.2303(6) 0.6194(10) 0.5473(5) 0.089(4) Uiso 1 1 d D A .
C03 C 0.2033(12) 0.4204(19) 0.5585(9) 0.092(8) Uiso 0.50 1 d PD A .
C04 C 0.2411(13) 0.424(2) 0.5676(9) 0.100(9) Uiso 0.50 1 d PD A .
N1 N 0.6669(3) 0.2511(5) 0.7458(2) 0.0395(16) Uiso 1 1 d . . .
C111 C 0.6197(4) 0.2874(8) 0.7114(3) 0.050(2) Uiso 1 1 d . . .
C112 C 0.5726(4) 0.2110(9) 0.7090(4) 0.067(3) Uiso 1 1 d . . .
C121 C 0.6498(4) 0.2319(7) 0.7944(3) 0.048(2) Uiso 1 1 d . . .
C122 C 0.6250(5) 0.3325(10) 0.8149(4) 0.077(3) Uiso 1 1 d . . .
C131 C 0.7083(4) 0.3414(8) 0.7437(3) 0.052(2) Uiso 1 1 d . . .
C132 C 0.7597(5) 0.3196(10) 0.7760(4) 0.075(3) Uiso 1 1 d . . .
C141 C 0.6892(4) 0.1392(8) 0.7326(3) 0.059(3) Uiso 1 1 d . . .
C142 C 0.7137(5) 0.1382(10) 0.6843(4) 0.081(3) Uiso 1 1 d . . .
N2 N 0.5000 0.7597(8) 0.7500 0.040(2) Uiso 1 2 d S . .
C211 C 0.5309(4) 0.6884(9) 0.7186(4) 0.063(3) Uiso 1 1 d D . .
C212 C 0.5811(9) 0.647(2) 0.7476(9) 0.088(8) Uiso 0.50 1 d PD . .
C213 C 0.5611(8) 0.5879(16) 0.7448(7) 0.052(5) Uiso 0.50 1 d P . .
C221 C 0.4635(6) 0.8291(11) 0.7176(5) 0.096(4) Uiso 1 1 d D . .
C222 C 0.4142(9) 0.875(2) 0.7399(9) 0.087(7) Uiso 0.50 1 d PD . .
C223 C 0.4547(12) 0.9417(18) 0.7411(10) 0.096(8) Uiso 0.50 1 d PD . .
N3 N 0.5495(4) 0.2363(9) 0.4913(4) 0.085(3) Uiso 1 1 d D . .
C311 C 0.5290(9) 0.240(2) 0.5402(7) 0.201(5) Uiso 1 1 d D . .
C312 C 0.5734(8) 0.2243(17) 0.5797(7) 0.148(4) Uiso 1 1 d D . .
C321 C 0.5040(9) 0.237(2) 0.4524(7) 0.201(5) Uiso 1 1 d D . .
C322 C 0.5202(8) 0.2385(17) 0.4049(7) 0.148(4) Uiso 1 1 d D . .
C331 C 0.6032(8) 0.1828(18) 0.4882(9) 0.201(5) Uiso 1 1 d D . .
C332 C 0.5836(9) 0.0625(17) 0.4875(7) 0.148(4) Uiso 1 1 d D . .
C341 C 0.5726(9) 0.3605(15) 0.4916(9) 0.201(5) Uiso 1 1 d D . .
C342 C 0.5240(8) 0.4467(17) 0.4949(7) 0.148(4) Uiso 1 1 d D . .
N23 N 0.3486(3) 0.4091(6) 0.4480(2) 0.0494(17) Uiso 0.50 1 d P A 1
C23 C 0.3630(7) 0.3395(13) 0.4741(6) 0.123(6) Uiso 0.50 1 d P A 1
S23 S 0.3758(6) 0.2822(16) 0.5301(5) 0.089(5) Uiso 0.272(12) 1 d P A 1
O02 O 0.3486(3) 0.4091(6) 0.4480(2) 0.0494(17) Uiso 0.50 1 d PD A 2
C05 C 0.3630(7) 0.3395(13) 0.4741(6) 0.123(6) Uiso 0.50 1 d PD A 2
N02 N 0.3639(10) 0.339(2) 0.5223(7) 0.094(8) Uiso 0.50 1 d PD A 2
C06 C 0.3676(16) 0.226(3) 0.5424(13) 0.125(13) Uiso 0.50 1 d PD A 2
C07 C 0.376(3) 0.443(3) 0.547(2) 0.11(2) Uiso 0.25 1 d PD A 2
C08 C 0.346(3) 0.414(5) 0.5565(19) 0.11(2) Uiso 0.25 1 d PD A 2

loop_
_atom_site_aniso_label
_atom_site_aniso_U_11
_atom_site_aniso_U_22
_atom_site_aniso_U_33
_atom_site_aniso_U_23
_atom_site_aniso_U_13
_atom_site_aniso_U_12
W1 0.0358(2) 0.0397(2) 0.0314(2) -0.00003(14) 0.00333(14) -0.00332(14)
W2 0.0380(2) 0.0360(2) 0.0319(2) 0.00098(13) 0.00311(14) -0.00218(14)
S1 0.0405(11) 0.0385(11) 0.0427(11) -0.0065(9) 0.0048(9) -0.0047(9)
S2 0.0430(12) 0.0405(11) 0.0468(12) 0.0104(10) 0.0019(10) -0.0056(10)
S11 0.0437(16) 0.105(3) 0.116(3) -0.009(2) 0.0018(17) -0.0206(16)
S12 0.110(3) 0.069(2) 0.120(3) -0.007(2) -0.025(2) 0.032(2)
S21 0.0460(16) 0.085(2) 0.110(3) -0.0106(18) 0.0310(17) -0.0117(14)
S22 0.153(4) 0.0579(19) 0.127(3) 0.005(2) 0.030(3) 0.040(2)
O1 0.045(3) 0.040(3) 0.039(3) 0.002(3) -0.001(3) 0.003(3)
O2 0.055(4) 0.045(3) 0.039(3) 0.000(3) 0.008(3) 0.001(3)
N11 0.037(5) 0.054(5) 0.059(5) 0.011(4) 0.011(4) 0.005(4)
N12 0.041(4) 0.054(5) 0.052(5) -0.010(4) 0.010(4) -0.003(4)
N21 0.037(4) 0.051(5) 0.054(5) -0.005(4) 0.011(4) -0.005(4)
N22 0.055(5) 0.041(4) 0.048(4) 0.005(3) 0.003(4) 0.002(4)
C11 0.037(5) 0.045(5) 0.050(5) -0.003(4) 0.018(4) 0.002(4)
C12 0.053(6) 0.058(6) 0.059(6) -0.011(5) 0.006(5) 0.004(5)
C21 0.059(6) 0.042(5) 0.043(5) -0.004(4) 0.008(5) 0.002(5)
C22 0.060(6) 0.054(6) 0.043(5) 0.010(4) 0.014(4) 0.004(5)
O01 0.055(4) 0.086(5) 0.046(4) 0.020(4) 0.006(3) 0.001(4)

loop_
_atom_type_symbol
_atom_type_description
_atom_type_scat_dispersion_real
_atom_type_scat_dispersion_imag
_atom_type_scat_source
C C 0.0033 0.0016 'International Tables Vol C Tables 4.2.6.8 and 6.1.1.4'
H H 0.0000 0.0000 'International Tables Vol C Tables 4.2.6.8 and 6.1.1.4'
N N 0.0061 0.0033 'International Tables Vol C Tables 4.2.6.8 and 6.1.1.4'
O O 0.0106 0.0060 'International Tables Vol C Tables 4.2.6.8 and 6.1.1.4'
S S 0.1246 0.1234 'International Tables Vol C Tables 4.2.6.8 and 6.1.1.4'
W W -0.8490 6.8722 'International Tables Vol C Tables 4.2.6.8 and 6.1.1.4'

loop_
_geom_angle_atom_site_label_1
_geom_angle_atom_site_label_2
_geom_angle_atom_site_label_3
_geom_angle
_geom_angle_site_symmetry_1
_geom_angle_site_symmetry_3
_geom_angle_publ_flag
O1 W1 N11 92.0(3) . . ?
O1 W1 N12 91.6(3) . . ?
N11 W1 N12 82.1(3) . . ?
O1 W1 O01 164.4(3) . . ?
N11 W1 O01 78.7(3) . . ?
N12 W1 O01 74.9(3) . . ?
O1 W1 S2 102.47(19) . . ?
N11 W1 S2 85.3(2) . . ?
N12 W1 S2 161.4(2) . . ?
O01 W1 S2 89.33(19) . . ?
O1 W1 S1 103.2(2) . . ?
N11 W1 S1 161.0(2) . . ?
N12 W1 S1 86.1(2) . . ?
O01 W1 S1 83.88(18) . . ?
S2 W1 S1 102.17(8) . . ?
O1 W1 W2 94.38(19) . . ?
N11 W1 W2 138.2(2) . . ?
N12 W1 W2 138.85(19) . . ?
O01 W1 W2 100.87(18) . . ?
S2 W1 W2 52.93(5) . . ?
S1 W1 W2 52.91(5) . . ?
O2 W2 N21 93.1(3) . . ?
O2 W2 N22 91.2(3) . . ?
N21 W2 N22 82.7(3) . . ?
O2 W2 N23 166.8(3) . . ?
N21 W2 N23 77.8(3) . . ?
N22 W2 N23 78.4(3) . . ?
O2 W2 S1 102.6(2) . . ?
N21 W2 S1 85.1(2) . . ?
N22 W2 S1 162.1(2) . . ?
N23 W2 S1 86.24(18) . . ?
O2 W2 S2 102.7(2) . . ?
N21 W2 S2 160.7(2) . . ?
N22 W2 S2 85.9(2) . . ?
N23 W2 S2 84.72(18) . . ?
S1 W2 S2 101.98(8) . . ?
O2 W2 W1 94.1(2) . . ?
N21 W2 W1 137.9(2) . . ?
N22 W2 W1 138.5(2) . . ?
N23 W2 W1 99.06(17) . . ?
S1 W2 W1 52.84(5) . . ?
S2 W2 W1 52.80(6) . . ?
W1 S1 W2 74.24(6) . . ?
W1 S2 W2 74.26(6) . . ?
C11 N11 W1 161.0(8) . . ?
C12 N12 W1 160.7(8) . . ?
C21 N21 W2 169.9(8) . . ?
C22 N22 W2 175.2(8) . . ?
N11 C11 S11 179.2(9) . . ?
N12 C12 S12 179.1(10) . . ?
N21 C21 S21 179.1(10) . . ?
N22 C22 S22 179.3(10) . . ?
C01 O01 W1 131.9(10) . . ?
C01 N01 C02 123.5(11) . . ?
C01 N01 C03 113.1(15) . . ?
C02 N01 C03 120.4(14) . . ?
C01 N01 C04 122.1(15) . . ?
C02 N01 C04 111.4(14) . . ?
C03 N01 C04 36.9(14) . . ?
O01 C01 N01 124.8(15) . . ?
C131 N1 C121 113.6(7) . . ?
C131 N1 C111 104.8(6) . . ?
C121 N1 C111 111.9(6) . . ?
C131 N1 C141 111.5(7) . . ?
C121 N1 C141 103.5(6) . . ?
C111 N1 C141 111.8(7) . . ?
C112 C111 N1 114.0(8) . . ?
C122 C121 N1 113.3(8) . . ?
N1 C131 C132 112.9(8) . . ?
N1 C141 C142 114.1(8) . . ?
C221 N2 C221 111.6(13) 2_656 . ?
C221 N2 C211 105.3(6) 2_656 2_656 ?
C221 N2 C211 112.2(7) . 2_656 ?
C221 N2 C211 112.2(7) 2_656 . ?
C221 N2 C211 105.3(6) . . ?
C211 N2 C211 110.4(10) 2_656 . ?
N2 C211 C212 107.5(12) . . ?
N2 C211 C213 113.6(10) . . ?
C212 C211 C213 32.4(11) . . ?
N2 C221 C222 114.0(13) . . ?
C223 C222 C221 65.4(12) . . ?
C331 N3 C321 124.9(16) . . ?
C331 N3 C311 116.2(16) . . ?
C321 N3 C311 112.5(14) . . ?
C331 N3 C341 94.8(13) . . ?
C321 N3 C341 103.7(15) . . ?
C311 N3 C341 96.7(14) . . ?
C312 C311 N3 113.3(17) . . ?
C322 C321 N3 115.9(18) . . ?
N3 C331 C332 97.3(16) . . ?
C342 C341 N3 109.6(16) . . ?
C23 N23 W2 138.7(10) . . ?
N23 C23 S23 153.8(16) . . ?
C08 N02 C07 36(3) . . ?
C08 N02 C06 109(3) . . ?
C07 N02 C06 128(3) . . ?

loop_
_geom_bond_atom_site_label_1
_geom_bond_atom_site_label_2
_geom_bond_distance
_geom_bond_site_symmetry_2
_geom_bond_publ_flag
W1 O1 1.703(6) . ?
W1 N11 2.132(8) . ?
W1 N12 2.137(8) . ?
W1 O01 2.284(7) . ?
W1 S2 2.331(2) . ?
W1 S1 2.333(2) . ?
W1 W2 2.8172(5) . ?
W2 O2 1.703(6) . ?
W2 N21 2.133(8) . ?
W2 N22 2.148(8) . ?
W2 N23 2.262(7) . ?
W2 S1 2.335(2) . ?
W2 S2 2.336(2) . ?
S11 C11 1.625(10) . ?
S12 C12 1.617(11) . ?
S21 C21 1.634(11) . ?
S22 C22 1.617(11) . ?
N11 C11 1.141(11) . ?
N12 C12 1.144(12) . ?
N21 C21 1.130(11) . ?
N22 C22 1.144(11) . ?
O01 C01 1.122(16) . ?
N01 C01 1.382(17) . ?
N01 C02 1.436(12) . ?
N01 C03 1.498(17) . ?
N01 C04 1.538(17) . ?
N1 C131 1.519(11) . ?
N1 C121 1.527(10) . ?
N1 C111 1.537(11) . ?
N1 C141 1.537(12) . ?
C111 C112 1.500(14) . ?
C121 C122 1.519(15) . ?
C131 C132 1.541(15) . ?
C141 C142 1.577(15) . ?
N2 C221 1.506(15) 2_656 ?
N2 C221 1.506(15) . ?
N2 C211 1.522(11) 2_656 ?
N2 C211 1.522(11) . ?
C211 C212 1.533(17) . ?
C211 C213 1.59(2) . ?
C221 C222 1.554(17) . ?
C222 C223 1.30(4) . ?
N3 C331 1.506(17) . ?
N3 C321 1.525(16) . ?
N3 C311 1.551(16) . ?
N3 C341 1.620(17) . ?
C311 C312 1.530(17) . ?
C321 C322 1.466(16) . ?
C331 C332 1.546(17) . ?
C341 C342 1.620(17) . ?
N23 C23 1.169(13) . ?
C23 S23 1.77(2) . ?
N02 C08 1.45(2) . ?
N02 C07 1.47(2) . ?
N02 C06 1.490(19) . ?
